data_2102779
loop_
_publ_author_name
'Reeswinkel, T.'
'Prinz, S.'
'Sparta, K. M.'
'Roth, G.'

_publ_section_title
;
 Synthesis and structural characterization of BaV~4~O~9~
;
_journal_coeditor_code BM5044
_journal_issue 2
_journal_name_full 'Acta Crystallographica Section B'
_journal_page_first 270
_journal_page_last 276
_journal_paper_doi 10.1107/S0108768107003734
_journal_volume 63
_journal_year 2007
_chemical_formula_moiety 'O9 V4, Ba'
_chemical_formula_sum 'Ba O9 V4'
_chemical_formula_weight 485.1
_chemical_melting_point 0
_space_group_IT_number 13
_symmetry_cell_setting monoclinic
_symmetry_space_group_name_Hall '-P 2yc'
_symmetry_space_group_name_H-M 'P 1 2/c 1'
_audit_creation_method 'WinGX routine CIF_UPDATE'
_cell_angle_alpha 90
_cell_angle_beta 111.386(11)
_cell_angle_gamma 90
_cell_formula_units_Z 2
_cell_length_a 7.6231(12)
_cell_length_b 4.9370(7)
_cell_length_c 9.3528(14)
_cell_measurement_reflns_used 7300
_cell_measurement_temperature 200.0(10)
_cell_measurement_theta_max 32.17
_cell_measurement_theta_min 2.86
_cell_volume 327.76(9)
_computing_cell_refinement 'X-AREA (Stoe, 2002)'
_computing_data_collection 'X-AREA (Stoe, 2002)'
_computing_data_reduction 'X-RED (Stoe, 1996)'
_computing_molecular_graphics 'ATOMS Version 5.1'
_computing_publication_material 'WinGX 1.64.05 (Farrugia, 1999)'
_computing_structure_refinement 'SHELXL-97 (Sheldrick, 1997)'
_computing_structure_solution 'SIR2002 (Burla et al., 2003)'
_diffrn_measured_fraction_theta_full 0.982
_diffrn_measured_fraction_theta_max 0.982
_diffrn_measurement_device '2-circle goniometer'
_diffrn_measurement_device_type 'STOE IPDS 2'
_diffrn_measurement_method 'Rotation method'
_diffrn_radiation_type MoK\a
_diffrn_radiation_wavelength 0.71073
_diffrn_reflns_av_R_equivalents 0.0426
_diffrn_reflns_limit_h_max 11
_diffrn_reflns_limit_h_min -11
_diffrn_reflns_limit_k_max 7
_diffrn_reflns_limit_k_min -7
_diffrn_reflns_limit_l_max 13
_diffrn_reflns_limit_l_min -13
_diffrn_reflns_number 5359
_diffrn_reflns_theta_full 31.98
_diffrn_reflns_theta_max 31.98
_diffrn_reflns_theta_min 2.87
_diffrn_standards_decay_% 0
_diffrn_standards_interval_count 0
_diffrn_standards_interval_time 0
_diffrn_standards_number 0
_exptl_absorpt_coefficient_mu 11.437
_exptl_absorpt_correction_T_max 0.19
_exptl_absorpt_correction_T_min 0.09
_exptl_absorpt_correction_type numerical
_exptl_absorpt_process_details 'X-SHAPE (Stoe & Cie, 1996)'
_exptl_crystal_colour 'dark blue'
_exptl_crystal_density_diffrn 4.915
_exptl_crystal_density_meas 4.915
_exptl_crystal_density_method 'not measured'
_exptl_crystal_description parallelepiped
_exptl_crystal_F_000 440
_exptl_crystal_size_max 0.24
_exptl_crystal_size_mid 0.21
_exptl_crystal_size_min 0.15
_exptl_crystal_size_rad 0
_refine_diff_density_max 0.826
_refine_diff_density_min -0.77
_refine_ls_extinction_coef 0.0077(6)
_refine_ls_extinction_expression Fc^*^=kFc[1+0.001xFc^2^\l^3^/sin(2\q)]^-1/4^
_refine_ls_extinction_method SHELXL
_refine_ls_goodness_of_fit_ref 1.46
_refine_ls_hydrogen_treatment none
_refine_ls_matrix_type full
_refine_ls_number_constraints 0
_refine_ls_number_parameters 66
_refine_ls_number_reflns 1122
_refine_ls_number_restraints 0
_refine_ls_restrained_S_all 1.46
_refine_ls_R_factor_gt 0.0216
_refine_ls_shift/su_max 0
_refine_ls_structure_factor_coef Fsqd
_refine_ls_weighting_details 'calc w=1/[\s^2^(Fo^2^)+(0.0100P)^2^+0.0000P] where P=(Fo^2^+2Fc^2^)/3'
_refine_ls_weighting_scheme calc
_refine_ls_wR_factor_ref 0.0383
_reflns_number_gt 1025
_reflns_number_total 1122
_reflns_threshold_expression >2sigma(I)
_cod_data_source_file bm5044.cif
_cod_data_source_block BaV4O9_200K
_cod_depositor_comments
;
The following automatic conversions were performed:
'_symmetry_cell_setting' value 'Monoclinic' changed to 'monoclinic'
according to '/home/saulius/struct/CIF-dictionaries/cif_core.dic'
dictionary named 'cif_core.dic' version 2.4.1 from
2010-06-29.

'_exptl_absorpt_correction_type' value 'Numerical' changed to
'numerical' according to
'/home/saulius/struct/CIF-dictionaries/cif_core.dic' dictionary named
'cif_core.dic' version 2.4.1 from 2010-06-29.

Automatic conversion script
Id: cif_fix_enum 1527 2010-12-29 10:47:43Z saulius 

The following automatic conversions were performed:

'_symmetry_cell_setting' value 'Monoclinic' changed to 'monoclinic'
according to /home/saulius/struct/CIF-dictionaries/cif_core.dic
dictionary named 'cif_core.dic' version 2.4.1 from
2010-06-29.

'_exptl_absorpt_correction_type' value 'Numerical'
changed to 'numerical' according to
/home/saulius/struct/CIF-dictionaries/cif_core.dic dictionary named
'cif_core.dic' version 2.4.1 from 2010-06-29.

Automatic conversion script
Id: cif_fix_values 1715 2011-07-08 13:25:40Z adriana 
;
_cod_database_code 2102779

loop_
_symmetry_equiv_pos_as_xyz
'x, y, z'
'-x, y, -z+1/2'
'-x, -y, -z'
'x, -y, z-1/2'

loop_
_atom_site_type_symbol
_atom_site_label
_atom_site_fract_x
_atom_site_fract_y
_atom_site_fract_z
_atom_site_U_iso_or_equiv
_atom_site_adp_type
_atom_site_calc_flag
_atom_site_refinement_flags
_atom_site_occupancy
Ba Ba1 0 0.34139(5) 0.25 0.00841(7) Uani d S 1
V V1 0.57423(6) 0.25025(9) 0.45056(5) 0.00521(9) Uani d . 1
V V2 0.68889(6) 0.77337(9) 0.34993(5) 0.00520(9) Uani d . 1
O O1 0.8921(3) 0.8677(4) 0.3484(2) 0.0093(3) Uani d . 1
O O2 0.7707(3) 0.4156(4) 0.4469(2) 0.0072(3) Uani d . 1
O O3 0.5805(3) 0.4148(4) 0.64552(19) 0.0064(3) Uani d . 1
O O4 0.6743(2) 0.9081(4) 0.5417(2) 0.0061(3) Uani d . 1
O O5 0.5 0.0602(5) 0.25 0.0053(4) Uani d S 1

loop_
_atom_site_aniso_label
_atom_site_aniso_U_11
_atom_site_aniso_U_22
_atom_site_aniso_U_33
_atom_site_aniso_U_12
_atom_site_aniso_U_13
_atom_site_aniso_U_23
Ba1 0.00936(10) 0.00726(11) 0.00881(10) 0 0.00354(7) 0
V1 0.00687(18) 0.00420(19) 0.00476(18) -0.00059(13) 0.00234(14) -0.00009(14)
V2 0.00577(17) 0.0051(2) 0.00484(17) -0.00029(13) 0.00206(14) 0.00032(13)
O1 0.0100(8) 0.0084(9) 0.0103(8) 0.0001(6) 0.0048(6) 0.0010(7)
O2 0.0086(8) 0.0058(8) 0.0076(7) -0.0002(6) 0.0034(6) 0.0004(6)
O3 0.0100(8) 0.0054(8) 0.0037(7) 0.0009(6) 0.0025(6) 0.0010(6)
O4 0.0071(7) 0.0048(8) 0.0064(7) 0.0010(6) 0.0025(6) 0.0005(6)
O5 0.0077(10) 0.0053(11) 0.0027(10) 0 0.0016(8) 0

loop_
_atom_type_symbol
_atom_type_description
_atom_type_scat_dispersion_real
_atom_type_scat_dispersion_imag
_atom_type_scat_source
O O 0.0106 0.006 'International Tables Vol C Tables 4.2.6.8 and 6.1.1.4'
V V 0.3005 0.5294 'International Tables Vol C Tables 4.2.6.8 and 6.1.1.4'
Ba Ba -0.3244 2.2819 'International Tables Vol C Tables 4.2.6.8 and 6.1.1.4'

loop_
_geom_angle_atom_site_label_1
_geom_angle_atom_site_label_2
_geom_angle_atom_site_label_3
_geom_angle_site_symmetry_1
_geom_angle_site_symmetry_3
_geom_angle
O1 Ba1 O1 1_445 2_645 63.27(8)
O1 Ba1 O4 1_445 4_465 64.15(6)
O1 Ba1 O4 2_645 4_465 72.07(5)
O1 Ba1 O4 1_445 3_666 72.07(5)
O1 Ba1 O4 2_645 3_666 64.15(6)
O4 Ba1 O4 4_465 3_666 128.19(8)
O1 Ba1 O1 1_445 1_455 119.36(6)
O1 Ba1 O1 2_645 1_455 177.37(4)
O4 Ba1 O1 4_465 1_455 108.83(5)
O4 Ba1 O1 3_666 1_455 116.19(6)
O1 Ba1 O1 1_445 2_655 177.37(4)
O1 Ba1 O1 2_645 2_655 119.36(6)
O4 Ba1 O1 4_465 2_655 116.19(5)
O4 Ba1 O1 3_666 2_655 108.83(5)
O1 Ba1 O1 1_455 2_655 58.02(7)
O1 Ba1 O2 1_445 3_666 99.61(5)
O1 Ba1 O2 2_645 3_666 121.14(6)
O4 Ba1 O2 4_465 3_666 153.46(5)
O4 Ba1 O2 3_666 3_666 57.07(5)
O1 Ba1 O2 1_455 3_666 59.12(5)
O1 Ba1 O2 2_655 3_666 79.08(5)
O1 Ba1 O2 1_445 4_465 121.14(6)
O1 Ba1 O2 2_645 4_465 99.61(5)
O4 Ba1 O2 4_465 4_465 57.07(5)
O4 Ba1 O2 3_666 4_465 153.46(5)
O1 Ba1 O2 1_455 4_465 79.08(5)
O1 Ba1 O2 2_655 4_465 59.12(5)
O2 Ba1 O2 3_666 4_465 132.63(8)
O1 Ba1 O2 1_445 2_655 128.67(5)
O1 Ba1 O2 2_645 2_655 65.42(5)
O4 Ba1 O2 4_465 2_655 101.14(5)
O4 Ba1 O2 3_666 2_655 85.06(5)
O1 Ba1 O2 1_455 2_655 111.95(5)
O1 Ba1 O2 2_655 2_655 53.95(5)
O2 Ba1 O2 3_666 2_655 105.34(5)
O2 Ba1 O2 4_465 2_655 68.71(6)
O1 Ba1 O2 1_445 1_455 65.42(5)
O1 Ba1 O2 2_645 1_455 128.67(6)
O4 Ba1 O2 4_465 1_455 85.06(5)
O4 Ba1 O2 3_666 1_455 101.14(5)
O1 Ba1 O2 1_455 1_455 53.95(5)
O1 Ba1 O2 2_655 1_455 111.95(5)
O2 Ba1 O2 3_666 1_455 68.71(6)
O2 Ba1 O2 4_465 1_455 105.34(5)
O2 Ba1 O2 2_655 1_455 165.91(8)
O1 Ba1 O3 1_445 3_666 127.05(5)
O1 Ba1 O3 2_645 3_666 91.97(5)
O4 Ba1 O3 4_465 3_666 154.23(4)
O4 Ba1 O3 3_666 3_666 54.99(5)
O1 Ba1 O3 1_455 3_666 86.30(5)
O1 Ba1 O3 2_655 3_666 53.86(5)
O2 Ba1 O3 3_666 3_666 52.31(4)
O2 Ba1 O3 4_465 3_666 108.11(5)
O2 Ba1 O3 2_655 3_666 53.22(5)
O2 Ba1 O3 1_455 3_666 120.46(5)
O1 Ba1 O3 1_445 4_465 91.97(5)
O1 Ba1 O3 2_645 4_465 127.05(5)
O4 Ba1 O3 4_465 4_465 54.99(5)
O4 Ba1 O3 3_666 4_465 154.23(4)
O1 Ba1 O3 1_455 4_465 53.86(5)
O1 Ba1 O3 2_655 4_465 86.30(5)
O2 Ba1 O3 3_666 4_465 108.11(5)
O2 Ba1 O3 4_465 4_465 52.31(4)
O2 Ba1 O3 2_655 4_465 120.46(5)
O2 Ba1 O3 1_455 4_465 53.22(5)
O3 Ba1 O3 3_666 4_465 136.07(7)
O2 V1 O4 . 1_545 102.64(8)
O2 V1 O3 . . 95.46(8)
O4 V1 O3 1_545 . 94.60(8)
O2 V1 O5 . . 98.96(7)
O4 V1 O5 1_545 . 86.21(9)
O3 V1 O5 . . 165.03(6)
O2 V1 O3 . 3_666 88.53(8)
O4 V1 O3 1_545 3_666 168.82(7)
O3 V1 O3 . 3_666 83.63(8)
O5 V1 O3 . 3_666 92.69(8)
O2 V1 O4 . 3_666 173.70(8)
O4 V1 O4 1_545 3_666 82.72(8)
O3 V1 O4 . 3_666 80.68(7)
O5 V1 O4 . 3_666 84.60(6)
O3 V1 O4 3_666 3_666 86.11(7)
O2 V1 O3 . 4_565 57.23(7)
O4 V1 O3 1_545 4_565 133.87(6)
O3 V1 O3 . 4_565 125.80(3)
O5 V1 O3 . 4_565 60.72(7)
O3 V1 O3 3_666 4_565 53.38(7)
O4 V1 O3 3_666 4_565 121.21(6)
O2 V1 O4 . . 55.17(7)
O4 V1 O4 1_545 . 135.90(8)
O3 V1 O4 . . 56.31(6)
O5 V1 O4 . . 130.81(8)
O3 V1 O4 3_666 . 51.10(6)
O4 V1 O4 3_666 . 118.62(5)
O3 V1 O4 4_565 . 70.37(4)
O2 V1 O5 . 3_656 129.52(7)
O4 V1 O5 1_545 3_656 53.08(6)
O3 V1 O5 . 3_656 52.05(7)
O5 V1 O5 . 3_656 119.15(3)
O3 V1 O5 3_666 3_656 118.88(6)
O4 V1 O5 3_666 3_656 51.39(5)
O3 V1 O5 4_565 3_656 171.39(4)
O4 V1 O5 . 3_656 108.35(5)
O2 V1 O1 . 1_545 63.35(7)
O4 V1 O1 1_545 1_545 55.87(6)
O3 V1 O1 . 1_545 133.78(7)
O5 V1 O1 . 1_545 57.99(4)
O3 V1 O1 3_666 1_545 132.05(6)
O4 V1 O1 3_666 1_545 122.87(6)
O3 V1 O1 4_565 1_545 78.68(5)
O4 V1 O1 . 1_545 118.50(5)
O5 V1 O1 3_656 1_545 108.82(5)
O2 V1 O3 . 3_656 131.05(7)
O4 V1 O3 1_545 3_656 47.91(6)
O3 V1 O3 . 3_656 120.99(5)
O5 V1 O3 . 3_656 50.21(7)
O3 V1 O3 3_666 3_656 124.18(8)
O4 V1 O3 3_666 3_656 55.12(6)
O3 V1 O3 4_565 3_656 110.92(3)
O4 V1 O3 . 3_656 173.57(4)
O5 V1 O3 3_656 3_656 69.38(5)
O1 V1 O3 1_545 3_656 67.78(4)
O2 V1 O2 . 3_666 121.76(5)
O4 V1 O2 1_545 3_666 120.44(6)
O3 V1 O2 . 3_666 47.68(6)
O5 V1 O2 . 3_666 119.65(4)
O3 V1 O2 3_666 3_666 51.01(5)
O4 V1 O2 3_666 3_666 52.03(6)
O3 V1 O2 4_565 3_666 104.33(5)
O4 V1 O2 . 3_666 66.60(4)
O5 V1 O2 3_656 3_666 67.88(4)
O1 V1 O2 1_545 3_666 174.87(5)
O3 V1 O2 3_656 3_666 107.14(4)
O2 V1 O1 . 4_566 80.65(7)
O4 V1 O1 1_545 4_566 53.29(7)
O3 V1 O1 . 4_566 49.21(6)
O5 V1 O1 . 4_566 137.54(7)
O3 V1 O1 3_666 4_566 129.57(6)
O4 V1 O1 3_666 4_566 100.27(6)
O3 V1 O1 4_565 4_566 137.77(5)
O4 V1 O1 . 4_566 83.79(5)
O5 V1 O1 3_656 4_566 48.96(3)
O1 V1 O1 1_545 4_566 85.62(4)
O3 V1 O1 3_656 4_566 98.50(5)
O2 V1 O1 3_666 4_566 94.63(4)
O2 V1 O2 . 2_655 100.18(8)
O4 V1 O2 1_545 2_655 130.40(7)
O3 V1 O2 . 2_655 126.27(6)
O5 V1 O2 . 2_655 46.87(7)
O3 V1 O2 3_666 2_655 46.21(6)
O4 V1 O2 3_666 2_655 78.41(6)
O4 V1 O2 . 2_655 93.02(4)
O5 V1 O2 3_656 2_655 129.77(3)
O1 V1 O2 1_545 2_655 98.76(4)
O3 V1 O2 3_656 2_655 84.34(4)
O2 V1 O2 3_666 2_655 81.13(4)
O1 V1 O2 4_566 2_655 175.46(4)
O2 V1 O1 . 3_766 46.22(7)
O4 V1 O1 1_545 3_766 58.17(6)
O3 V1 O1 . 3_766 86.91(6)
O5 V1 O1 . 3_766 106.02(4)
O3 V1 O1 3_666 3_766 132.50(6)
O4 V1 O1 3_666 3_766 137.82(6)
O3 V1 O1 4_565 3_766 98.71(4)
O4 V1 O1 . 3_766 85.46(5)
O5 V1 O1 3_656 3_766 89.61(3)
O1 V1 O1 1_545 3_766 48.16(6)
O3 V1 O1 3_656 3_766 100.42(5)
O2 V1 O1 3_666 3_766 134.30(4)
O1 V1 O1 4_566 3_766 44.95(5)
O2 V1 O1 2_655 3_766 138.17(4)
O2 V1 O1 . 2_645 138.74(7)
O4 V1 O1 1_545 2_645 90.16(7)
O3 V1 O1 . 2_645 122.77(6)
O3 V1 O1 3_666 2_645 81.63(6)
O3 V1 O1 4_565 2_645 85.62(4)
O4 V1 O1 . 2_645 132.56(4)
O5 V1 O1 3_656 2_645 89.47(4)
O1 V1 O1 1_545 2_645 94.62(6)
O2 V1 O1 3_666 2_645 81.58(4)
O1 V1 O1 4_566 2_645 134.96(3)
O2 V1 O1 2_655 2_645 46.24(4)
O1 V1 O1 3_766 2_645 139.70(3)
O1 V2 O4 . . 106.52(9)
O1 V2 O2 . . 96.75(9)
O4 V2 O2 . . 89.85(8)
O1 V2 O5 . 1_565 108.72(9)
O4 V2 O5 . 1_565 85.14(6)
O2 V2 O5 . 1_565 154.44(7)
O1 V2 O3 . 4_565 100.77(9)
O4 V2 O3 . 4_565 152.66(8)
O2 V2 O3 . 4_565 88.55(8)
O5 V2 O3 1_565 4_565 84.63(7)
O1 V2 O3 . 3_666 172.47(9)
O4 V2 O3 . 3_666 76.55(7)
O2 V2 O3 . 3_666 76.25(7)
O5 V2 O3 1_565 3_666 78.21(6)
O3 V2 O3 4_565 3_666 76.57(8)
O1 V2 O4 . 4_575 65.00(8)
O4 V2 O4 . 4_575 130.89(3)
O2 V2 O4 . 4_575 137.82(6)
O5 V2 O4 1_565 4_575 56.98(3)
O3 V2 O4 4_565 4_575 60.74(6)
O3 V2 O4 3_666 4_575 118.45(6)
O1 V2 O2 . 1_565 68.94(8)
O4 V2 O2 . 1_565 59.21(6)
O2 V2 O2 . 1_565 137.42(8)
O5 V2 O2 1_565 1_565 58.46(6)
O3 V2 O2 4_565 1_565 132.60(6)
O3 V2 O2 3_666 1_565 118.10(6)
O4 V2 O2 4_575 1_565 73.75(5)
O1 V2 O3 . . 129.12(8)
O4 V2 O3 . . 50.26(6)
O2 V2 O3 . . 48.40(6)
O5 V2 O3 1_565 . 112.23(4)
O3 V2 O3 4_565 . 111.75(4)
O3 V2 O3 3_666 . 47.59(7)
O4 V2 O3 4_575 . 165.88(5)
O2 V2 O3 1_565 . 109.47(4)
O1 V2 O4 . 3_676 134.83(8)
O4 V2 O4 . 3_676 44.97(8)
O2 V2 O4 . 3_676 113.78(6)
O5 V2 O4 1_565 3_676 47.92(3)
O3 V2 O4 4_565 3_676 111.97(6)
O3 V2 O4 3_666 3_676 52.06(6)
O4 V2 O4 4_575 3_676 104.77(5)
O2 V2 O4 1_565 3_676 66.04(4)
O3 V2 O4 . 3_676 65.77(4)
O1 V2 O4 . 2_655 107.89(7)
O4 V2 O4 . 2_655 124.47(6)
O2 V2 O4 . 2_655 126.97(7)
O3 V2 O4 3_666 2_655 74.96(5)
O2 V2 O4 1_565 2_655 95.52(4)
O3 V2 O4 . 2_655 122.55(4)
O4 V2 O4 3_676 2_655 80.20(4)
O1 V2 O5 . . 122.86(8)
O4 V2 O5 . . 113.52(6)
O2 V2 O5 . . 46.52(6)
O5 V2 O5 1_565 . 113.58(4)
O3 V2 O5 4_565 . 49.40(5)
O3 V2 O5 3_666 . 50.13(5)
O4 V2 O5 4_575 . 110.10(4)
O2 V2 O5 1_565 . 168.21(3)
O3 V2 O5 . . 64.05(3)
O4 V2 O5 3_676 . 102.19(3)
O4 V2 O5 2_655 . 81.11(3)
O1 V2 O1 . 3_776 48.13(9)
O4 V2 O1 . 3_776 58.57(6)
O2 V2 O1 . 3_776 92.09(7)
O5 V2 O1 1_565 3_776 106.37(7)
O3 V2 O1 4_565 3_776 148.76(6)
O3 V2 O1 3_666 3_776 133.77(5)
O4 V2 O1 4_575 3_776 100.30(5)
O2 V2 O1 1_565 3_776 47.93(5)
O3 V2 O1 . 3_776 91.43(4)
O4 V2 O1 3_676 3_776 96.29(4)
O4 V2 O1 2_655 3_776 138.98(4)
O5 V2 O1 . 3_776 138.58(4)
O4 V2 O2 . 3_766 92.12(6)
O2 V2 O2 . 3_766 58.13(7)
O5 V2 O2 1_565 3_766 146.95(6)
O3 V2 O2 4_565 3_766 109.96(6)
O3 V2 O2 3_666 3_766 133.12(6)
O4 V2 O2 4_575 3_766 103.44(4)
O2 V2 O2 1_565 3_766 92.01(4)
O3 V2 O2 . 3_766 90.31(4)
O4 V2 O2 3_676 3_766 137.01(4)
O4 V2 O2 2_655 3_766 140.86(4)
O5 V2 O2 . 3_766 97.73(3)
O1 V2 O2 3_776 3_766 46.85(4)
O1 V2 O2 . 2_655 135.89(7)
O4 V2 O2 . 2_655 117.30(6)
O2 V2 O2 . 2_655 88.51(8)
O5 V2 O2 1_565 2_655 71.83(6)
O4 V2 O2 4_575 2_655 81.96(4)
O2 V2 O2 1_565 2_655 130.23(4)
O3 V2 O2 . 2_655 85.87(4)
O4 V2 O2 3_676 2_655 79.69(4)
O1 V2 O2 3_776 2_655 175.82(4)
O2 V2 O2 3_766 2_655 136.23(2)
O1 V2 O2 . 4_565 66.17(7)
O4 V2 O2 . 4_565 171.57(6)
O2 V2 O2 . 4_565 95.10(5)
O5 V2 O2 1_565 4_565 93.22(3)
O3 V2 O2 3_666 4_565 111.24(5)
O2 V2 O2 1_565 4_565 113.00(4)
O3 V2 O2 . 4_565 137.37(4)
O4 V2 O2 3_676 4_565 137.18(4)
O4 V2 O2 2_655 4_565 57.00(4)
O5 V2 O2 . 4_565 74.71(3)
O1 V2 O2 3_776 4_565 114.30(4)
O2 V2 O2 3_766 4_565 84.75(4)
O2 V2 O2 2_655 4_565 69.75(4)
O1 V2 O1 . 2_655 146.02(8)
O4 V2 O1 . 2_655 87.91(6)
O2 V2 O1 . 2_655 114.26(6)
O3 V2 O1 4_565 2_655 68.05(6)
O4 V2 O1 4_575 2_655 82.17(4)
O2 V2 O1 1_565 2_655 94.53(5)
O3 V2 O1 . 2_655 83.85(4)
O5 V2 O1 . 2_655 75.33(3)
O1 V2 O1 3_776 2_655 137.90(3)
O2 V2 O1 3_766 2_655 172.39(4)
O2 V2 O1 4_565 2_655 96.23(4)
V2 O1 Ba1 . 1_665 130.59(11)
V2 O1 Ba1 . 1_655 97.17(9)
Ba1 O1 Ba1 1_665 1_655 119.36(6)
V2 O1 V1 . 1_565 52.33(6)
Ba1 O1 V1 1_665 1_565 87.32(5)
Ba1 O1 V1 1_655 1_565 149.46(7)
V2 O1 V1 . 4_565 71.57(7)
Ba1 O1 V1 1_665 4_565 87.88(5)
Ba1 O1 V1 1_655 4_565 72.68(4)
V1 O1 V1 1_565 4_565 95.52(5)
V2 O1 V2 . 3_776 131.87(9)
Ba1 O1 V2 1_665 3_776 65.33(4)
Ba1 O1 V2 1_655 3_776 112.42(6)
V1 O1 V2 1_565 3_776 91.37(5)
V1 O1 V2 4_565 3_776 152.00(6)
V2 O1 V1 . 3_766 142.56(10)
Ba1 O1 V1 1_665 3_766 84.28(5)
Ba1 O1 V1 1_655 3_766 69.93(4)
V1 O1 V1 1_565 3_766 131.84(6)
V1 O1 V1 4_565 3_766 131.28(5)
V2 O1 V1 . 2_665 62.90(7)
Ba1 O1 V1 1_665 2_665 70.73(4)
Ba1 O1 V1 1_655 2_665 117.46(6)
V1 O1 V1 1_565 2_665 54.37(3)
V1 O1 V1 4_565 2_665 45.04(3)
V2 O1 V1 3_776 2_665 124.85(6)
V1 O1 V1 3_766 2_665 154.42(5)
Ba1 O1 V2 1_665 2_655 110.26(6)
Ba1 O1 V2 1_655 2_655 97.70(5)
V1 O1 V2 1_565 2_655 56.39(3)
V1 O1 V2 4_565 2_655 47.77(3)
V2 O1 V2 3_776 2_655 147.71(5)
V1 O1 V2 3_766 2_655 164.65(6)
V1 O2 V2 . . 107.57(9)
V1 O2 Ba1 . 3_666 112.62(8)
V2 O2 Ba1 . 3_666 93.10(7)
V1 O2 Ba1 . 1_655 131.66(9)
V2 O2 Ba1 . 1_655 89.13(6)
Ba1 O2 Ba1 3_666 1_655 111.29(6)
V1 O2 V2 . 1_545 57.92(6)
V2 O2 V2 . 1_545 137.42(8)
Ba1 O2 V2 3_666 1_545 129.38(6)
Ba1 O2 V2 1_655 1_545 78.87(4)
V1 O2 V1 . 3_666 58.24(5)
V2 O2 V1 . 3_666 64.20(5)
Ba1 O2 V1 3_666 3_666 77.86(4)
Ba1 O2 V1 1_655 3_666 152.66(7)
V2 O2 V1 1_545 3_666 116.14(5)
V1 O2 V1 . 2_655 67.52(6)
V2 O2 V1 . 2_655 75.65(6)
Ba1 O2 V1 3_666 2_655 167.80(7)
Ba1 O2 V1 1_655 2_655 73.79(4)
V2 O2 V1 1_545 2_655 61.78(3)
V1 O2 V1 3_666 2_655 92.77(4)
V1 O2 V2 . 3_766 129.75(9)
V2 O2 V2 . 3_766 121.87(7)
Ba1 O2 V2 3_666 3_766 59.59(3)
Ba1 O2 V2 1_655 3_766 61.83(3)
V2 O2 V2 1_545 3_766 87.99(4)
V1 O2 V2 3_666 3_766 136.70(5)
V1 O2 V2 2_655 3_766 130.48(5)
V1 O2 V2 . 2_655 70.99(6)
Ba1 O2 V2 3_666 2_655 122.86(6)
Ba1 O2 V2 1_655 2_655 100.82(5)
V2 O2 V2 1_545 2_655 101.76(5)
V1 O2 V2 3_666 2_655 55.26(3)
V1 O2 V2 2_655 2_655 45.04(2)
V2 O2 V2 3_766 2_655 158.39(5)
V1 O2 V2 . 4_566 56.84(5)
V2 O2 V2 . 4_566 119.37(7)
Ba1 O2 V2 3_666 4_566 57.12(3)
Ba1 O2 V2 1_655 4_566 148.06(6)
V2 O2 V2 1_545 4_566 87.56(4)
V1 O2 V2 3_666 4_566 58.85(3)
V1 O2 V2 2_655 4_566 124.37(5)
V2 O2 V2 3_766 4_566 89.18(4)
V2 O2 V2 2_655 4_566 110.25(4)
V1 O3 V2 . 4_566 123.29(10)
V1 O3 V1 . 3_666 96.37(8)
V2 O3 V1 4_566 3_666 139.83(9)
V1 O3 V2 . 3_666 97.53(8)
V2 O3 V2 4_566 3_666 81.60(6)
V1 O3 V2 3_666 3_666 87.61(7)
V1 O3 Ba1 . 3_666 96.93(6)
V2 O3 Ba1 4_566 3_666 82.29(6)
V1 O3 Ba1 3_666 3_666 100.47(7)
V2 O3 Ba1 3_666 3_666 162.53(7)
V1 O3 V1 . 4_566 173.92(9)
V2 O3 V1 4_566 4_566 62.75(5)
V1 O3 V1 3_666 4_566 77.71(6)
V2 O3 V1 3_666 4_566 83.73(5)
Ba1 O3 V1 3_666 4_566 82.91(5)
V1 O3 V1 . 3_656 59.01(5)
V2 O3 V1 4_566 3_656 78.09(6)
V1 O3 V1 3_666 3_656 124.18(7)
V2 O3 V1 3_666 3_656 52.91(4)
Ba1 O3 V1 3_666 3_656 129.39(6)
V1 O3 V1 4_566 3_656 125.52(5)
V1 O3 V2 . . 55.50(4)
V2 O3 V2 4_566 . 145.26(8)
V1 O3 V2 3_666 . 61.57(4)
V2 O3 V2 3_666 . 132.41(7)
Ba1 O3 V2 3_666 . 64.59(3)
V1 O3 V2 4_566 . 119.49(6)
V1 O3 V2 3_656 . 114.36(5)
V1 O4 V2 1_565 . 92.21(8)
V1 O4 V1 1_565 3_666 97.28(8)
V2 O4 V1 . 3_666 105.20(9)
V1 O4 Ba1 1_565 3_666 142.96(9)
V2 O4 Ba1 . 3_666 98.93(7)
V1 O4 Ba1 3_666 3_666 113.35(7)
V1 O4 V2 1_565 4_576 81.23(6)
V2 O4 V2 . 4_576 169.76(9)
V1 O4 V2 3_666 4_576 83.54(5)
Ba1 O4 V2 3_666 4_576 82.05(5)
V1 O4 V1 1_565 . 135.90(8)
V2 O4 V1 . . 61.55(5)
V1 O4 V1 3_666 . 61.38(5)
Ba1 O4 V1 3_666 . 79.34(5)
V2 O4 V1 4_576 . 128.40(5)
V1 O4 V2 1_565 3_676 61.54(5)
V2 O4 V2 . 3_676 135.03(8)
V1 O4 V2 3_666 3_676 49.85(4)
Ba1 O4 V2 3_666 3_676 124.37(6)
V2 O4 V2 4_576 3_676 47.66(3)
V1 O4 V2 . 3_676 111.21(5)
V1 O4 V2 1_565 2_655 72.00(5)
V2 O4 V2 . 2_655 46.64(4)
V1 O4 V2 3_666 2_655 67.04(5)
Ba1 O4 V2 3_666 2_655 138.27(6)
V2 O4 V2 4_576 2_655 136.45(5)
V1 O4 V2 . 2_655 64.22(3)
V2 O4 V2 3_676 2_655 89.02(4)
V1 O5 V1 . 2_655 123.63(14)
V1 O5 V2 . 2_645 133.39(5)
V1 O5 V2 2_655 2_645 89.11(3)
V1 O5 V2 . 1_545 89.11(3)
V1 O5 V2 2_655 1_545 133.39(5)
V2 O5 V2 2_645 1_545 89.42(11)
V1 O5 V1 . 4 155.63(2)
V1 O5 V1 2_655 4 60.85(3)
V2 O5 V1 2_645 4 66.67(4)
V2 O5 V1 1_545 4 76.01(5)
V1 O5 V1 . 3_656 60.85(3)
V1 O5 V1 2_655 3_656 155.63(2)
V2 O5 V1 2_645 3_656 76.01(5)
V2 O5 V1 1_545 3_656 66.67(4)
V1 O5 V1 4 3_656 126.67(8)
V1 O5 V2 . . 51.43(6)
V1 O5 V2 2_655 . 75.28(8)
V2 O5 V2 2_645 . 157.00(7)
V2 O5 V2 1_545 . 113.58(4)
V1 O5 V2 4 . 117.22(4)
V1 O5 V2 3_656 . 112.11(3)
V1 O5 V2 . 2_655 75.28(8)
V1 O5 V2 2_655 2_655 51.43(6)
V2 O5 V2 2_645 2_655 113.58(4)
V2 O5 V2 1_545 2_655 157.00(7)
V1 O5 V2 4 2_655 112.11(3)
V1 O5 V2 3_656 2_655 117.22(4)

loop_
_geom_bond_atom_site_label_1
_geom_bond_atom_site_label_2
_geom_bond_site_symmetry_2
_geom_bond_distance
Ba1 O1 1_445 2.747(2)
Ba1 O1 2_645 2.747(2)
Ba1 O4 4_465 2.8195(19)
Ba1 O4 3_666 2.8195(19)
Ba1 O1 1_455 2.971(2)
Ba1 O1 2_655 2.971(2)
Ba1 O2 3_666 2.9863(19)
Ba1 O2 4_465 2.9863(19)
Ba1 O2 2_655 2.9875(17)
Ba1 O2 1_455 2.9875(17)
Ba1 O3 3_666 3.2173(19)
Ba1 O3 4_465 3.2173(19)
V1 O2 . 1.7174(19)
V1 O4 1_545 1.9203(19)
V1 O3 . 1.9809(17)
V1 O5 . 1.9861(14)
V1 O3 3_666 2.0395(19)
V1 O4 3_666 2.0754(18)
V1 V2 1_545 2.7916(7)
V1 V2 . 2.9866(7)
V1 V1 3_666 2.9968(9)
V1 V1 3_656 3.0009(9)
V1 V2 3_666 3.2013(7)
V1 O3 4_565 3.3128(18)
V1 O4 . 3.374(2)
V1 O5 3_656 3.4160(13)
V1 O1 1_545 3.470(2)
V1 O3 3_656 3.494(2)
V1 V1 2_655 3.5013(10)
V1 V2 4_566 3.5140(8)
V1 O2 3_666 3.5210(18)
V1 V2 2_645 3.6543(8)
V1 O1 4_566 3.672(2)
V1 O2 2_655 3.778(2)
V1 V2 2_655 3.8053(8)
V1 O1 3_766 3.853(2)
V1 Ba1 3_666 3.9766(7)
V1 O1 2_645 4.096(2)
V1 Ba1 1_655 4.3238(7)
V1 Ba1 3_656 4.5034(7)
V1 V1 1_545 4.9370(7)
V1 V1 1_565 4.9370(7)
V1 V2 3_766 5.2350(11)
V1 V1 4_566 5.2868(7)
V1 V1 4_565 5.2868(8)
V1 V1 4 5.2891(8)
V1 V1 4_556 5.2891(7)
V1 V2 3_676 5.7854(8)
V1 V2 4_576 5.9642(9)
V1 V2 3_656 5.9811(9)
V1 V2 4_565 5.9930(10)
V1 V1 2_645 6.0525(8)
V1 V1 2_665 6.0525(8)
V1 V1 2_656 6.1055(12)
V1 V2 4_556 6.1542(9)
V2 O1 . 1.6227(19)
V2 O4 . 1.9534(18)
V2 O2 . 1.979(2)
V2 O5 1_565 1.993(2)
V2 O3 4_565 2.0122(18)
V2 O3 3_666 2.2685(18)
V2 V1 1_565 2.7916(7)
V2 V2 2_655 2.8039(10)
V2 V1 3_666 3.2013(7)
V2 O4 4_575 3.2503(18)
V2 O2 1_565 3.294(2)
V2 V1 4_565 3.5140(8)
V2 Ba1 1_655 3.5585(6)
V2 O3 . 3.6228(18)
V2 O4 3_676 3.6352(17)
V2 V1 2_665 3.6543(7)
V2 Ba1 3_666 3.6708(8)
V2 O4 2_655 3.759(2)
V2 O5 . 3.790(3)
V2 V1 2_655 3.8053(8)
V2 O1 3_776 3.838(2)
V2 O2 3_766 3.968(2)
V2 Ba1 1_665 3.9973(6)
V2 O2 2_655 4.001(2)
V2 O2 4_565 4.1457(18)
V2 O1 2_655 4.157(2)
V2 V2 1_565 4.9370(7)
V2 V2 1_545 4.9370(7)
V2 V2 3_776 5.0671(11)
V2 V2 4_576 5.1842(7)
V2 V2 4_575 5.1842(7)
V2 V2 3_676 5.2036(10)
V2 V1 3_766 5.2350(11)
V2 V2 3_766 5.2871(11)
V2 V2 4_565 5.3995(8)
V2 V2 4_566 5.3995(8)
V2 V2 3_666 5.4181(10)
V2 V2 2_645 5.6777(8)
V2 V2 2_665 5.6777(8)
V2 V2 2_755 5.6972(11)
V2 V1 3_676 5.7854(8)
V2 V1 4_575 5.9642(9)
V2 V1 3_656 5.9811(9)
V2 V1 4_566 5.9930(10)
V2 V1 4 6.1542(9)
O1 Ba1 1_665 2.747(2)
O1 Ba1 1_655 2.971(2)
O1 V1 1_565 3.470(2)
O1 V1 4_565 3.672(2)
O1 V2 3_776 3.838(2)
O1 V1 3_766 3.853(2)
O1 V1 2_665 4.096(2)
O1 V2 2_655 4.157(2)
O2 Ba1 3_666 2.9863(19)
O2 Ba1 1_655 2.9875(17)
O2 V2 1_545 3.294(2)
O2 V1 3_666 3.5210(18)
O2 V1 2_655 3.778(2)
O2 V2 3_766 3.968(2)
O2 V2 2_655 4.001(2)
O2 V2 4_566 4.1457(18)
O3 V2 4_566 2.0122(18)
O3 V1 3_666 2.0395(19)
O3 V2 3_666 2.2685(18)
O3 Ba1 3_666 3.2173(19)
O3 V1 4_566 3.3128(18)
O3 V1 3_656 3.494(2)
O4 V1 1_565 1.9203(19)
O4 V1 3_666 2.0754(18)
O4 Ba1 3_666 2.8195(19)
O4 V2 4_576 3.2503(18)
O4 V2 3_676 3.6352(17)
O4 V2 2_655 3.759(2)
O5 V1 2_655 1.9861(14)
O5 V2 2_645 1.993(2)
O5 V2 1_545 1.993(2)
O5 V1 4 3.4160(13)
O5 V1 3_656 3.4160(13)
O5 V2 2_655 3.790(3)
